data_4119565
loop_
_publ_author_name
'Yan Yan'
'Saarangan Krishnakumar'
'Huan Yu'
'Srinivas Ramishetti'
'Lih-Wen Deng'
'Suhua Wang'
'Leaf Huang'
'Dejian Huang'

_publ_section_title
;
 Nickel(II) Dithiocarbamate Complexes Containing Sulforhodamine B as
 Fluorescent Probes for Selective Detection of Nitrogen Dioxide
;
_journal_name_full 'Journal of the American Chemical Society'
_journal_page_first 5312
_journal_page_last 5315
_journal_paper_doi 10.1021/ja401555y
_journal_volume 135
_journal_year 2013
_chemical_formula_sum 'C31 H38 N4 O6 S2'
_chemical_formula_weight 626.77
_chemical_name_systematic
; 
 ? 
;
_space_group_IT_number 61
_symmetry_cell_setting orthorhombic
_symmetry_space_group_name_Hall '-P 2ac 2ab'
_symmetry_space_group_name_H-M 'P b c a'
_atom_sites_solution_hydrogens geom
_atom_sites_solution_primary direct
_atom_sites_solution_secondary difmap
_audit_creation_method SHELXL-97
_cell_angle_alpha 90.00
_cell_angle_beta 90.00
_cell_angle_gamma 90.00
_cell_formula_units_Z 8
_cell_length_a 13.7342(13)
_cell_length_b 19.8332(18)
_cell_length_c 21.935(2)
_cell_measurement_reflns_used 3123
_cell_measurement_temperature 100(2)
_cell_measurement_theta_max 30.50
_cell_measurement_theta_min 2.25
_cell_volume 5974.9(10)
_computing_cell_refinement 'Bruker SAINT'
_computing_data_collection 'Bruker APEX2'
_computing_data_reduction 'Bruker SAINT'
_computing_molecular_graphics 'Bruker SHELXTL'
_computing_publication_material 'Bruker SHELXTL'
_computing_structure_refinement 'SHELXL-97 (Sheldrick, 2008)'
_computing_structure_solution 'SHELXS-97 (Sheldrick, 2008)'
_diffrn_ambient_temperature 100(2)
_diffrn_measured_fraction_theta_full 1.000
_diffrn_measured_fraction_theta_max 1.000
_diffrn_measurement_device_type 'Bruker APEX-II CCD'
_diffrn_measurement_method '\f and \w scans'
_diffrn_radiation_monochromator graphite
_diffrn_radiation_source 'fine-focus sealed tube'
_diffrn_radiation_type MoK\a
_diffrn_radiation_wavelength 0.71073
_diffrn_reflns_av_R_equivalents 0.0869
_diffrn_reflns_av_sigmaI/netI 0.0558
_diffrn_reflns_limit_h_max 16
_diffrn_reflns_limit_h_min -15
_diffrn_reflns_limit_k_max 22
_diffrn_reflns_limit_k_min -23
_diffrn_reflns_limit_l_max 26
_diffrn_reflns_limit_l_min -26
_diffrn_reflns_number 33533
_diffrn_reflns_theta_full 25.00
_diffrn_reflns_theta_max 25.00
_diffrn_reflns_theta_min 1.86
_exptl_absorpt_coefficient_mu 0.230
_exptl_absorpt_correction_T_max 0.7461
_exptl_absorpt_correction_T_min 0.6468
_exptl_absorpt_correction_type multi-scan
_exptl_absorpt_process_details 'Sadabs, (Sheldrick 2008)'
_exptl_crystal_colour Red
_exptl_crystal_density_diffrn 1.394
_exptl_crystal_density_meas ?
_exptl_crystal_description Rod
_exptl_crystal_F_000 2656
_exptl_crystal_size_max 0.36
_exptl_crystal_size_mid 0.20
_exptl_crystal_size_min 0.14
_refine_diff_density_max 0.865
_refine_diff_density_min -0.823
_refine_diff_density_rms 0.108
_refine_ls_extinction_method none
_refine_ls_goodness_of_fit_ref 1.060
_refine_ls_hydrogen_treatment mixed
_refine_ls_matrix_type full
_refine_ls_number_parameters 454
_refine_ls_number_reflns 5260
_refine_ls_number_restraints 154
_refine_ls_restrained_S_all 1.057
_refine_ls_R_factor_all 0.1413
_refine_ls_R_factor_gt 0.1192
_refine_ls_shift/su_max 0.000
_refine_ls_shift/su_mean 0.000
_refine_ls_structure_factor_coef Fsqd
_refine_ls_weighting_details 'calc w=1/[\s^2^(Fo^2^)+(0.0857P)^2^+102.2599P] where P=(Fo^2^+2Fc^2^)/3'
_refine_ls_weighting_scheme calc
_refine_ls_wR_factor_gt 0.3023
_refine_ls_wR_factor_ref 0.3133
_reflns_number_gt 4133
_reflns_number_total 5260
_reflns_threshold_expression >2sigma(I)
_cod_data_source_file ja401555y_si_002.cif
_cod_data_source_block b672
_cod_depositor_comments
;
The following automatic conversions were performed:

'_exptl_crystal_density_meas' value 'Not Measured' was changed to '?'
- the value is perceived as not measured.

Automatic conversion script
Id: cif_fix_values 3008 2015-01-20 13:52:24Z robertas 
;
_cod_original_cell_volume 5975.0(10)
_cod_database_code 4119565

loop_
_symmetry_equiv_pos_as_xyz
'x, y, z'
'x+1/2, -y+1/2, -z'
'-x, y+1/2, -z+1/2'
'-x+1/2, -y, z+1/2'
'-x, -y, -z'
'-x-1/2, y-1/2, z'
'x, -y-1/2, z-1/2'
'x-1/2, y, -z-1/2'

loop_
_atom_site_label
_atom_site_type_symbol
_atom_site_fract_x
_atom_site_fract_y
_atom_site_fract_z
_atom_site_U_iso_or_equiv
_atom_site_adp_type
_atom_site_occupancy
_atom_site_symmetry_multiplicity
_atom_site_calc_flag
_atom_site_refinement_flags
_atom_site_disorder_assembly
_atom_site_disorder_group
N1 N 0.4671(7) 0.7116(6) 0.2159(4) 0.0324(12) Uani 0.635(7) 1 d PDU A 1
C14 C 0.4387(11) 0.7203(7) 0.2803(6) 0.0327(12) Uani 0.635(7) 1 d PDU A 1
H14A H 0.4961 0.7127 0.3066 0.039 Uiso 0.635(7) 1 calc PR A 1
H14B H 0.3889 0.6861 0.2910 0.039 Uiso 0.635(7) 1 calc PR A 1
C15 C 0.3978(10) 0.7906(6) 0.2923(6) 0.0329(13) Uani 0.635(7) 1 d PDU A 1
H15A H 0.4497 0.8240 0.2875 0.049 Uiso 0.635(7) 1 calc PR A 1
H15B H 0.3720 0.7927 0.3339 0.049 Uiso 0.635(7) 1 calc PR A 1
H15C H 0.3455 0.8001 0.2632 0.049 Uiso 0.635(7) 1 calc PR A 1
C16 C 0.5657(9) 0.7320(6) 0.1974(6) 0.0325(12) Uani 0.635(7) 1 d PDU A 1
H16A H 0.5923 0.6967 0.1702 0.039 Uiso 0.635(7) 1 calc PR A 1
H16B H 0.6073 0.7333 0.2342 0.039 Uiso 0.635(7) 1 calc PR A 1
C17 C 0.5747(11) 0.7993(7) 0.1651(7) 0.0327(13) Uani 0.635(7) 1 d PDU A 1
H17A H 0.5354 0.7987 0.1278 0.049 Uiso 0.635(7) 1 calc PR A 1
H17B H 0.6430 0.8075 0.1547 0.049 Uiso 0.635(7) 1 calc PR A 1
H17C H 0.5514 0.8353 0.1921 0.049 Uiso 0.635(7) 1 calc PR A 1
C19 C 0.2340(10) 0.5694(7) -0.2677(6) 0.040(4) Uani 0.635(7) 1 d PD A 1
H19A H 0.1862 0.5487 -0.2951 0.060 Uiso 0.635(7) 1 calc PR A 1
H19B H 0.2807 0.5958 -0.2917 0.060 Uiso 0.635(7) 1 calc PR A 1
H19C H 0.2005 0.5992 -0.2388 0.060 Uiso 0.635(7) 1 calc PR A 1
N1A N 0.4667(12) 0.7549(9) 0.1853(8) 0.0325(12) Uani 0.365(7) 1 d PDU A 2
C14A C 0.4356(17) 0.7851(11) 0.2436(8) 0.0326(12) Uani 0.365(7) 1 d PDU A 2
H14C H 0.3685 0.8025 0.2386 0.039 Uiso 0.365(7) 1 calc PR A 2
H14D H 0.4782 0.8242 0.2524 0.039 Uiso 0.365(7) 1 calc PR A 2
C15A C 0.4373(19) 0.7385(12) 0.2979(10) 0.0328(13) Uani 0.365(7) 1 d PDU A 2
H15D H 0.3899 0.7022 0.2919 0.049 Uiso 0.365(7) 1 calc PR A 2
H15E H 0.4205 0.7640 0.3348 0.049 Uiso 0.365(7) 1 calc PR A 2
H15F H 0.5025 0.7192 0.3024 0.049 Uiso 0.365(7) 1 calc PR A 2
C16A C 0.5598(14) 0.7821(13) 0.1629(12) 0.0326(13) Uani 0.365(7) 1 d PDU A 2
H16C H 0.5561 0.8319 0.1627 0.039 Uiso 0.365(7) 1 calc PR A 2
H16D H 0.5695 0.7671 0.1202 0.039 Uiso 0.365(7) 1 calc PR A 2
C17A C 0.6470(15) 0.7605(12) 0.2006(10) 0.0326(13) Uani 0.365(7) 1 d PDU A 2
H17D H 0.6431 0.7812 0.2411 0.049 Uiso 0.365(7) 1 calc PR A 2
H17E H 0.7070 0.7751 0.1803 0.049 Uiso 0.365(7) 1 calc PR A 2
H17F H 0.6472 0.7113 0.2047 0.049 Uiso 0.365(7) 1 calc PR A 2
C19A C 0.255(2) 0.4473(10) -0.2421(12) 0.047(7) Uani 0.365(7) 1 d PD A 2
H19D H 0.2233 0.4417 -0.2816 0.070 Uiso 0.365(7) 1 calc PR A 2
H19E H 0.2102 0.4349 -0.2094 0.070 Uiso 0.365(7) 1 calc PR A 2
H19F H 0.3130 0.4181 -0.2402 0.070 Uiso 0.365(7) 1 calc PR A 2
S1 S -0.22972(15) 0.67427(11) 0.07196(13) 0.0382(6) Uani 1 1 d . . .
S2 S 0.07681(13) 0.50284(10) 0.10397(8) 0.0200(4) Uani 1 1 d . . .
O1 O 0.3974(3) 0.6328(2) 0.0113(2) 0.0180(11) Uani 1 1 d . A .
O2 O -0.2419(4) 0.7458(3) 0.0665(4) 0.0522(19) Uani 1 1 d . . .
O3 O -0.2645(4) 0.6396(3) 0.1247(3) 0.0456(17) Uani 1 1 d . . .
O4 O 0.1775(4) 0.5145(3) 0.1208(2) 0.0266(13) Uani 1 1 d . . .
O5 O 0.0661(4) 0.4577(3) 0.0531(2) 0.0229(12) Uani 1 1 d . . .
O6 O 0.0143(4) 0.4864(3) 0.1547(2) 0.0335(14) Uani 1 1 d . . .
N2 N 0.3496(5) 0.5406(4) -0.1853(3) 0.0300(16) Uani 1 1 d . A .
N3 N -0.2861(5) 0.6423(3) 0.0139(4) 0.0342(18) Uani 1 1 d . . .
N4 N -0.3599(6) 0.5767(4) -0.0927(4) 0.041(2) Uani 1 1 d . . .
H4N H -0.317(6) 0.561(4) -0.115(4) 0.02(2) Uiso 1 1 d . . .
C1 C -0.1043(5) 0.6567(4) 0.0638(4) 0.0273(19) Uani 1 1 d . . .
C2 C -0.0462(6) 0.7036(4) 0.0332(5) 0.035(2) Uani 1 1 d . . .
H2 H -0.0730 0.7446 0.0184 0.043 Uiso 1 1 calc R . .
C3 C 0.0511(6) 0.6888(4) 0.0251(4) 0.032(2) Uani 1 1 d . . .
H3 H 0.0912 0.7196 0.0034 0.038 Uiso 1 1 calc R . .
C4 C 0.0916(5) 0.6298(4) 0.0480(3) 0.0179(15) Uani 1 1 d . A .
C5 C 0.0329(5) 0.5829(3) 0.0780(3) 0.0181(15) Uani 1 1 d . . .
C6 C -0.0663(5) 0.5977(4) 0.0851(4) 0.0230(17) Uani 1 1 d . . .
H6 H -0.1076 0.5662 0.1049 0.028 Uiso 1 1 calc R . .
C7 C 0.2377(6) 0.6669(5) 0.1418(4) 0.039(2) Uani 1 1 d U . .
H7 H 0.1711 0.6642 0.1533 0.047 Uiso 1 1 calc R . .
C8 C 0.3029(7) 0.6898(6) 0.1827(5) 0.057(3) Uani 1 1 d U A .
H8 H 0.2826 0.6995 0.2232 0.068 Uiso 1 1 calc R . .
C9 C 0.4031(7) 0.6997(6) 0.1656(5) 0.065(3) Uani 1 1 d DU . .
C10 C 0.4313(6) 0.6797(5) 0.1070(5) 0.042(2) Uani 1 1 d U A .
H10 H 0.4973 0.6840 0.0948 0.051 Uiso 1 1 calc R . .
C11 C 0.3642(5) 0.6538(4) 0.0670(4) 0.0252(18) Uani 1 1 d . . .
C12 C 0.2646(5) 0.6468(4) 0.0825(4) 0.0256(18) Uani 1 1 d . A .
C13 C 0.1994(5) 0.6224(4) 0.0384(3) 0.0177(15) Uani 1 1 d . . .
C18 C 0.2851(7) 0.5172(5) -0.2346(4) 0.040(2) Uani 1 1 d D . .
H18A H 0.3246 0.4910 -0.2639 0.047 Uiso 0.635(7) 1 calc PR A 1
H18B H 0.2363 0.4862 -0.2168 0.047 Uiso 0.635(7) 1 calc PR A 1
H18C H 0.2270 0.5439 -0.2320 0.047 Uiso 0.365(7) 1 d PR A 2
H18D H 0.3164 0.5294 -0.2721 0.047 Uiso 0.365(7) 1 d PR A 2
C20 C 0.4552(6) 0.5307(5) -0.1959(4) 0.036(2) Uani 1 1 d D . .
H20A H 0.4685 0.5317 -0.2402 0.044 Uiso 1 1 calc R A .
H20B H 0.4918 0.5681 -0.1767 0.044 Uiso 1 1 calc R . .
C21 C 0.4894(7) 0.4653(5) -0.1702(5) 0.047(3) Uani 1 1 d D A .
H21A H 0.4793 0.4650 -0.1260 0.070 Uiso 1 1 calc R . .
H21B H 0.5589 0.4595 -0.1790 0.070 Uiso 1 1 calc R . .
H21C H 0.4526 0.4282 -0.1887 0.070 Uiso 1 1 calc R . .
C22 C -0.2595(6) 0.6679(4) -0.0479(5) 0.041(2) Uani 1 1 d . . .
H22A H -0.1973 0.6474 -0.0613 0.049 Uiso 1 1 calc R . .
H22B H -0.2510 0.7175 -0.0467 0.049 Uiso 1 1 calc R . .
C23 C -0.3398(7) 0.6497(4) -0.0920(5) 0.046(3) Uani 1 1 d . . .
H23A H -0.3999 0.6741 -0.0804 0.055 Uiso 1 1 calc R . .
H23B H -0.3211 0.6644 -0.1335 0.055 Uiso 1 1 calc R . .
C24 C -0.3768(6) 0.5501(4) -0.0321(4) 0.036(2) Uani 1 1 d . . .
H24A H -0.3838 0.5005 -0.0345 0.044 Uiso 1 1 calc R . .
H24B H -0.4387 0.5687 -0.0161 0.044 Uiso 1 1 calc R . .
C25 C -0.2956(6) 0.5670(4) 0.0117(4) 0.032(2) Uani 1 1 d . . .
H25A H -0.3108 0.5492 0.0528 0.038 Uiso 1 1 calc R . .
H25B H -0.2339 0.5465 -0.0023 0.038 Uiso 1 1 calc R . .
C7' C 0.1726(6) 0.5787(4) -0.0658(3) 0.0196(16) Uani 1 1 d . . .
H7' H 0.1045 0.5753 -0.0590 0.024 Uiso 1 1 calc R A .
C8' C 0.2099(6) 0.5601(4) -0.1207(3) 0.0250(18) Uani 1 1 d . A .
H8' H 0.1671 0.5455 -0.1520 0.030 Uiso 1 1 calc R . .
C9' C 0.3138(5) 0.5622(4) -0.1325(3) 0.0233(17) Uani 1 1 d . . .
C10' C 0.3745(5) 0.5875(4) -0.0853(3) 0.0201(16) Uani 1 1 d . A .
H10' H 0.4428 0.5908 -0.0914 0.024 Uiso 1 1 calc R . .
C11' C 0.3347(5) 0.6072(4) -0.0315(3) 0.0183(15) Uani 1 1 d . . .
C12' C 0.2335(5) 0.6029(3) -0.0188(3) 0.0171(15) Uani 1 1 d . A .

loop_
_atom_site_aniso_label
_atom_site_aniso_U_11
_atom_site_aniso_U_22
_atom_site_aniso_U_33
_atom_site_aniso_U_23
_atom_site_aniso_U_13
_atom_site_aniso_U_12
N1 0.030(2) 0.039(3) 0.028(3) -0.009(2) 0.003(2) -0.010(2)
C14 0.031(2) 0.039(3) 0.028(3) -0.009(2) 0.003(2) -0.010(2)
C15 0.031(2) 0.040(3) 0.028(3) -0.009(2) 0.003(2) -0.010(2)
C16 0.030(2) 0.039(3) 0.028(3) -0.009(2) 0.003(2) -0.010(2)
C17 0.031(2) 0.039(3) 0.028(3) -0.009(2) 0.003(2) -0.010(2)
C19 0.035(8) 0.057(9) 0.028(7) -0.008(7) -0.002(6) 0.005(7)
N1A 0.030(2) 0.039(3) 0.028(3) -0.009(2) 0.003(2) -0.010(2)
C14A 0.031(2) 0.039(3) 0.028(3) -0.009(2) 0.003(2) -0.010(2)
C15A 0.031(2) 0.039(3) 0.028(3) -0.009(2) 0.003(2) -0.010(2)
C16A 0.031(2) 0.039(3) 0.028(3) -0.009(2) 0.003(2) -0.010(2)
C17A 0.031(2) 0.039(3) 0.028(3) -0.009(2) 0.003(2) -0.010(2)
C19A 0.041(15) 0.069(19) 0.032(14) 0.004(13) -0.006(12) -0.025(14)
S1 0.0158(10) 0.0243(11) 0.0745(17) -0.0116(11) 0.0036(10) 0.0042(8)
S2 0.0169(9) 0.0280(10) 0.0153(9) 0.0037(8) -0.0015(7) -0.0008(8)
O1 0.018(2) 0.012(2) 0.024(3) 0.001(2) -0.002(2) -0.001(2)
O2 0.024(3) 0.029(3) 0.103(6) -0.017(4) 0.001(4) 0.008(3)
O3 0.024(3) 0.040(4) 0.073(5) -0.010(3) 0.016(3) 0.004(3)
O4 0.018(3) 0.037(3) 0.026(3) 0.004(2) -0.007(2) 0.003(2)
O5 0.026(3) 0.021(3) 0.021(3) 0.003(2) -0.002(2) 0.004(2)
O6 0.026(3) 0.052(4) 0.022(3) 0.014(3) 0.002(2) -0.001(3)
N2 0.024(3) 0.049(4) 0.018(3) -0.002(3) 0.002(3) 0.003(3)
N3 0.017(3) 0.022(4) 0.063(5) 0.004(4) -0.004(3) 0.001(3)
N4 0.029(4) 0.022(4) 0.071(6) 0.000(4) -0.013(4) -0.001(3)
C1 0.013(4) 0.025(4) 0.043(5) -0.017(4) 0.004(3) 0.000(3)
C2 0.021(4) 0.016(4) 0.069(7) -0.004(4) -0.004(4) 0.003(3)
C3 0.017(4) 0.017(4) 0.060(6) 0.004(4) 0.005(4) -0.002(3)
C4 0.015(3) 0.020(4) 0.018(4) -0.011(3) -0.002(3) -0.005(3)
C5 0.019(4) 0.017(4) 0.018(4) -0.005(3) -0.001(3) 0.003(3)
C6 0.015(4) 0.025(4) 0.029(4) -0.009(3) 0.001(3) 0.002(3)
C7 0.019(4) 0.054(5) 0.044(5) -0.030(4) -0.001(4) 0.008(4)
C8 0.031(4) 0.087(7) 0.053(6) -0.048(5) -0.001(4) 0.006(5)
C9 0.035(5) 0.094(7) 0.066(6) -0.061(6) -0.008(5) 0.001(5)
C10 0.025(4) 0.042(5) 0.060(6) -0.031(4) -0.005(4) 0.003(4)
C11 0.017(4) 0.017(4) 0.042(5) -0.014(3) -0.002(3) 0.004(3)
C12 0.015(4) 0.028(4) 0.033(5) -0.010(3) -0.001(3) 0.002(3)
C13 0.013(3) 0.018(4) 0.022(4) 0.001(3) 0.002(3) 0.002(3)
C18 0.032(5) 0.065(7) 0.022(4) -0.004(4) 0.002(4) 0.004(4)
C20 0.024(4) 0.070(7) 0.015(4) 0.000(4) 0.000(3) 0.006(4)
C21 0.033(5) 0.056(6) 0.052(6) -0.021(5) -0.005(5) 0.008(5)
C22 0.026(4) 0.014(4) 0.084(7) -0.002(4) -0.010(5) 0.000(3)
C23 0.034(5) 0.016(4) 0.087(8) 0.017(5) -0.015(5) -0.004(4)
C24 0.029(4) 0.019(4) 0.061(6) 0.013(4) -0.016(4) -0.005(4)
C25 0.022(4) 0.018(4) 0.056(6) 0.002(4) -0.012(4) 0.000(3)
C7' 0.025(4) 0.026(4) 0.009(3) 0.007(3) -0.001(3) -0.004(3)
C8' 0.024(4) 0.037(5) 0.014(4) 0.003(3) -0.008(3) -0.004(3)
C9' 0.020(4) 0.032(4) 0.017(4) 0.011(3) -0.003(3) -0.004(3)
C10' 0.019(4) 0.031(4) 0.010(4) 0.009(3) 0.000(3) -0.003(3)
C11' 0.022(4) 0.016(4) 0.017(4) 0.008(3) 0.002(3) -0.003(3)
C12' 0.016(3) 0.015(3) 0.021(4) 0.007(3) -0.003(3) 0.000(3)

loop_
_atom_type_symbol
_atom_type_description
_atom_type_scat_dispersion_real
_atom_type_scat_dispersion_imag
_atom_type_scat_source
C C 0.0033 0.0016 'International Tables Vol C Tables 4.2.6.8 and 6.1.1.4'
H H 0.0000 0.0000 'International Tables Vol C Tables 4.2.6.8 and 6.1.1.4'
N N 0.0061 0.0033 'International Tables Vol C Tables 4.2.6.8 and 6.1.1.4'
O O 0.0106 0.0060 'International Tables Vol C Tables 4.2.6.8 and 6.1.1.4'
S S 0.1246 0.1234 'International Tables Vol C Tables 4.2.6.8 and 6.1.1.4'

loop_
_geom_angle_atom_site_label_1
_geom_angle_atom_site_label_2
_geom_angle_atom_site_label_3
_geom_angle
C9 N1 C16 113.4(9)
C9 N1 C14 126.5(10)
C16 N1 C14 118.5(10)
N1 C14 C15 111.7(11)
N1 C14 H14A 109.3
C15 C14 H14A 109.3
N1 C14 H14B 109.3
C15 C14 H14B 109.3
H14A C14 H14B 107.9
N1 C16 C17 116.5(12)
N1 C16 H16A 108.2
C17 C16 H16A 108.2
N1 C16 H16B 108.2
C17 C16 H16B 108.2
H16A C16 H16B 107.3
C18 C19 H19A 109.5
C18 C19 H19B 109.5
C18 C19 H19C 109.5
C18 C19 H18C 40.9
H19A C19 H18C 102.5
H19B C19 H18C 143.4
H19C C19 H18C 74.7
C18 C19 H18D 39.5
H19A C19 H18D 105.3
H19B C19 H18D 74.6
H19C C19 H18D 140.7
H18C C19 H18D 80.4
C9 N1A C14A 112.8(13)
C9 N1A C16A 133.8(16)
C14A N1A C16A 113.1(17)
N1A C14A C15A 115.5(19)
N1A C14A H14C 108.4
C15A C14A H14C 108.4
N1A C14A H14D 108.4
C15A C14A H14D 108.4
H14C C14A H14D 107.5
C14A C15A H15D 109.5
C14A C15A H15E 109.5
H15D C15A H15E 109.5
C14A C15A H15F 109.5
H15D C15A H15F 109.5
H15E C15A H15F 109.5
N1A C16A C17A 113.5(19)
N1A C16A H16C 108.9
C17A C16A H16C 108.9
N1A C16A H16D 108.9
C17A C16A H16D 108.9
H16C C16A H16D 107.7
C16A C17A H17D 109.5
C16A C17A H17E 109.5
H17D C17A H17E 109.5
C16A C17A H17F 109.5
H17D C17A H17F 109.5
H17E C17A H17F 109.5
C18 C19A H19D 109.5
C18 C19A H19E 109.5
H19D C19A H19E 109.5
C18 C19A H19F 109.5
H19D C19A H19F 109.5
H19E C19A H19F 109.5
O2 S1 O3 120.3(4)
O2 S1 N3 105.4(4)
O3 S1 N3 106.8(4)
O2 S1 C1 107.5(4)
O3 S1 C1 108.2(4)
N3 S1 C1 108.0(4)
O5 S2 O6 113.4(3)
O5 S2 O4 113.3(3)
O6 S2 O4 114.0(3)
O5 S2 C5 105.7(3)
O6 S2 C5 104.2(3)
O4 S2 C5 105.1(3)
C11' O1 C11 120.9(6)
C9' N2 C18 121.3(7)
C9' N2 C20 122.7(7)
C18 N2 C20 115.6(7)
C25 N3 C22 109.3(7)
C25 N3 S1 117.2(6)
C22 N3 S1 117.6(5)
C24 N4 C23 112.1(8)
C24 N4 H4N 122(6)
C23 N4 H4N 103(6)
C6 C1 C2 121.1(7)
C6 C1 S1 120.5(6)
C2 C1 S1 118.3(6)
C3 C2 C1 118.3(8)
C3 C2 H2 120.9
C1 C2 H2 120.9
C2 C3 C4 121.4(8)
C2 C3 H3 119.3
C4 C3 H3 119.3
C5 C4 C3 120.0(7)
C5 C4 C13 124.8(7)
C3 C4 C13 115.2(7)
C4 C5 C6 118.3(7)
C4 C5 S2 123.1(5)
C6 C5 S2 118.5(6)
C1 C6 C5 120.9(7)
C1 C6 H6 119.6
C5 C6 H6 119.6
C8 C7 C12 122.4(8)
C8 C7 H7 118.8
C12 C7 H7 118.8
C7 C8 C9 120.5(9)
C7 C8 H8 119.7
C9 C8 H8 119.7
C10 C9 N1 125.9(9)
C10 C9 C8 117.6(9)
N1 C9 C8 114.1(10)
C10 C9 N1A 108.6(11)
N1 C9 N1A 44.2(9)
C8 C9 N1A 126.5(10)
C11 C10 C9 120.5(9)
C11 C10 H10 119.8
C9 C10 H10 119.8
C10 C11 O1 117.4(7)
C10 C11 C12 122.2(8)
O1 C11 C12 120.4(7)
C7 C12 C13 124.5(7)
C7 C12 C11 116.5(7)
C13 C12 C11 119.0(7)
C12' C13 C12 120.2(6)
C12' C13 C4 118.9(6)
C12 C13 C4 119.9(6)
C19 C18 C19A 119.3(14)
C19 C18 N2 115.8(9)
C19A C18 N2 123.5(12)
C19 C18 H18A 108.3
C19A C18 H18A 65.0
N2 C18 H18A 108.3
C19 C18 H18B 108.3
C19A C18 H18B 42.5
N2 C18 H18B 108.3
H18A C18 H18B 107.4
C19 C18 H18C 39.7
C19A C18 H18C 107.4
N2 C18 H18C 106.5
H18A C18 H18C 141.6
H18B C18 H18C 75.9
C19 C18 H18D 66.8
C19A C18 H18D 105.5
N2 C18 H18D 106.4
H18A C18 H18D 47.8
H18B C18 H18D 142.8
H18C C18 H18D 106.5
C21 C20 N2 111.4(8)
C21 C20 H20A 109.3
N2 C20 H20A 109.3
C21 C20 H20B 109.3
N2 C20 H20B 109.3
H20A C20 H20B 108.0
C20 C21 H21A 109.5
C20 C21 H21B 109.5
H21A C21 H21B 109.5
C20 C21 H21C 109.5
H21A C21 H21C 109.5
H21B C21 H21C 109.5
N3 C22 C23 108.7(7)
N3 C22 H22A 109.9
C23 C22 H22A 109.9
N3 C22 H22B 109.9
C23 C22 H22B 109.9
H22A C22 H22B 108.3
N4 C23 C22 112.3(7)
N4 C23 H23A 109.1
C22 C23 H23A 109.1
N4 C23 H23B 109.1
C22 C23 H23B 109.1
H23A C23 H23B 107.9
N4 C24 C25 112.6(7)
N4 C24 H24A 109.1
C25 C24 H24A 109.1
N4 C24 H24B 109.1
C25 C24 H24B 109.1
H24A C24 H24B 107.8
N3 C25 C24 107.8(7)
N3 C25 H25A 110.1
C24 C25 H25A 110.1
N3 C25 H25B 110.1
C24 C25 H25B 110.1
H25A C25 H25B 108.5
C8' C7' C12' 121.1(7)
C8' C7' H7' 119.5
C12' C7' H7' 119.5
C7' C8' C9' 121.4(7)
C7' C8' H8' 119.3
C9' C8' H8' 119.3
N2 C9' C10' 122.1(7)
N2 C9' C8' 120.7(7)
C10' C9' C8' 117.2(7)
C11' C10' C9' 119.9(7)
C11' C10' H10' 120.0
C9' C10' H10' 120.0
C10' C11' O1 116.6(6)
C10' C11' C12' 123.2(7)
O1 C11' C12' 120.2(6)
C13 C12' C7' 123.6(7)
C13 C12' C11' 119.2(6)
C7' C12' C11' 117.2(7)

loop_
_geom_bond_atom_site_label_1
_geom_bond_atom_site_label_2
_geom_bond_distance
N1 C9 1.431(13)
N1 C16 1.471(12)
N1 C14 1.475(13)
C14 C15 1.526(14)
C14 H14A 0.9900
C14 H14B 0.9900
C15 H15A 0.9800
C15 H15B 0.9800
C15 H15C 0.9800
C16 C17 1.515(15)
C16 H16A 0.9900
C16 H16B 0.9900
C17 H17A 0.9800
C17 H17B 0.9800
C17 H17C 0.9800
C19 C18 1.447(13)
C19 H19A 0.9800
C19 H19B 0.9800
C19 H19C 0.9800
C19 H18C 0.9378
C19 H18D 1.3857
N1A C9 1.465(16)
N1A C14A 1.474(16)
N1A C16A 1.473(17)
C14A C15A 1.509(18)
C14A H14C 0.9900
C14A H14D 0.9900
C15A H15D 0.9800
C15A H15E 0.9800
C15A H15F 0.9800
C16A C17A 1.517(18)
C16A H16C 0.9900
C16A H16D 0.9900
C17A H17D 0.9800
C17A H17E 0.9800
C17A H17F 0.9800
C19A C18 1.455(17)
C19A H19D 0.9800
C19A H19E 0.9800
C19A H19F 0.9800
S1 O2 1.433(7)
S1 O3 1.429(7)
S1 N3 1.619(8)
S1 C1 1.766(7)
S2 O5 1.438(5)
S2 O6 1.443(6)
S2 O4 1.450(5)
S2 C5 1.792(7)
O1 C11' 1.372(9)
O1 C11 1.370(9)
N2 C9' 1.330(10)
N2 C18 1.472(11)
N2 C20 1.482(10)
N3 C25 1.501(10)
N3 C22 1.493(12)
N4 C24 1.450(13)
N4 C23 1.474(11)
N4 H4N 0.83(8)
C1 C6 1.363(11)
C1 C2 1.396(12)
C2 C3 1.380(11)
C2 H2 0.9500
C3 C4 1.389(11)
C3 H3 0.9500
C4 C5 1.395(10)
C4 C13 1.503(9)
C5 C6 1.403(10)
C6 H6 0.9500
C7 C8 1.346(12)
C7 C12 1.410(11)
C7 H7 0.9500
C8 C9 1.441(14)
C8 H8 0.9500
C9 C10 1.400(14)
C10 C11 1.371(11)
C10 H10 0.9500
C11 C12 1.416(10)
C12 C13 1.403(10)
C13 C12' 1.394(10)
C18 H18A 0.9900
C18 H18B 0.9900
C18 H18C 0.9600
C18 H18D 0.9600
C20 C21 1.491(12)
C20 H20A 0.9900
C20 H20B 0.9900
C21 H21A 0.9800
C21 H21B 0.9800
C21 H21C 0.9800
C22 C23 1.510(13)
C22 H22A 0.9900
C22 H22B 0.9900
C23 H23A 0.9900
C23 H23B 0.9900
C24 C25 1.509(11)
C24 H24A 0.9900
C24 H24B 0.9900
C25 H25A 0.9900
C25 H25B 0.9900
C7' C8' 1.358(11)
C7' C12' 1.411(10)
C7' H7' 0.9500
C8' C9' 1.450(10)
C8' H8' 0.9500
C9' C10' 1.420(10)
C10' C11' 1.357(10)
C10' H10' 0.9500
C11' C12' 1.420(10)
